data_1557300
loop_
_publ_author_name
'Zhou, Qing'
'Yang, Tianjia'
'Zhong, Zihao'
'Kausar, Fahmeeda'
'Wang, Ziyi'
'Zhang, Yongming'
'Yuan, Wang Zhang'

_publ_section_title
;
 A clustering-triggered emission strategy for tunable multicolor
 persistent phosphorescence
;
_journal_issue 11
_journal_name_full 'Chemical Science'
_journal_page_first 2926
_journal_page_last 2933
_journal_paper_doi 10.1039/C9SC06518K
_journal_volume 11
_journal_year 2020
_chemical_absolute_configuration ad
_chemical_formula_moiety 'C5 H10 O5'
_chemical_formula_sum 'C5 H10 O5'
_chemical_formula_weight 150.13
_space_group_crystal_system orthorhombic
_space_group_IT_number 19
_space_group_name_Hall 'P 2ac 2ab'
_space_group_name_H-M_alt 'P 21 21 21'
_atom_sites_solution_hydrogens mixed
_audit_creation_method SHELXL-2018/3
_audit_update_record
;
2019-06-18 deposited with the CCDC.	2020-02-10 downloaded from the CCDC.
;
_cell_angle_alpha 90
_cell_angle_beta 90
_cell_angle_gamma 90
_cell_formula_units_Z 4
_cell_length_a 5.61070(10)
_cell_length_b 9.1858(2)
_cell_length_c 12.5998(3)
_cell_measurement_reflns_used 4612
_cell_measurement_temperature 293(2)
_cell_measurement_theta_max 68.13
_cell_measurement_theta_min 3.51
_cell_volume 649.38(2)
_computing_structure_refinement 'SHELXL-2018/3 (Sheldrick, 2018)'
_computing_structure_solution 'SHELXT 2014/5 (Sheldrick, 2014)'
_diffrn_ambient_temperature 293(2)
_diffrn_measured_fraction_theta_full 0.988
_diffrn_measured_fraction_theta_max 0.988
_diffrn_measurement_device_type 'Bruker APEX-II CCD'
_diffrn_measurement_method '\f and \w scans'
_diffrn_radiation_type CuK\a
_diffrn_radiation_wavelength 1.54178
_diffrn_reflns_av_R_equivalents 0.0270
_diffrn_reflns_av_unetI/netI 0.0225
_diffrn_reflns_Laue_measured_fraction_full 0.988
_diffrn_reflns_Laue_measured_fraction_max 0.988
_diffrn_reflns_limit_h_max 6
_diffrn_reflns_limit_h_min -5
_diffrn_reflns_limit_k_max 10
_diffrn_reflns_limit_k_min -10
_diffrn_reflns_limit_l_max 14
_diffrn_reflns_limit_l_min -14
_diffrn_reflns_number 4725
_diffrn_reflns_point_group_measured_fraction_full 0.990
_diffrn_reflns_point_group_measured_fraction_max 0.990
_diffrn_reflns_theta_full 63.674
_diffrn_reflns_theta_max 63.674
_diffrn_reflns_theta_min 5.961
_exptl_absorpt_coefficient_mu 1.217
_exptl_crystal_colour colorless
_exptl_crystal_density_diffrn 1.536
_exptl_crystal_description block
_exptl_crystal_F_000 320
_exptl_crystal_size_max 0.240
_exptl_crystal_size_mid 0.220
_exptl_crystal_size_min 0.200
_exptl_transmission_factor_max 0.7530
_exptl_transmission_factor_min 0.6693
_refine_diff_density_max 0.232
_refine_diff_density_min -0.210
_refine_diff_density_rms 0.042
_refine_ls_abs_structure_details
;
 Refined as an inversion twin.
;
_refine_ls_abs_structure_Flack 0.3(3)
_refine_ls_extinction_method none
_refine_ls_goodness_of_fit_ref 0.994
_refine_ls_hydrogen_treatment mixed
_refine_ls_matrix_type full
_refine_ls_number_parameters 101
_refine_ls_number_reflns 1065
_refine_ls_number_restraints 0
_refine_ls_restrained_S_all 0.994
_refine_ls_R_factor_all 0.0308
_refine_ls_R_factor_gt 0.0302
_refine_ls_shift/su_max 0.000
_refine_ls_shift/su_mean 0.000
_refine_ls_structure_factor_coef Fsqd
_refine_ls_weighting_details 'w=1/[\s^2^(Fo^2^)+(0.1000P)^2^] where P=(Fo^2^+2Fc^2^)/3'
_refine_ls_weighting_scheme calc
_refine_ls_wR_factor_gt 0.1027
_refine_ls_wR_factor_ref 0.1031
_reflns_Friedel_coverage 0.641
_reflns_Friedel_fraction_full 0.993
_reflns_Friedel_fraction_max 0.993
_reflns_number_gt 1061
_reflns_number_total 1065
_reflns_threshold_expression 'I > 2\s(I)'
_cod_data_source_file c9sc06518k6.cif
_cod_data_source_block t_a
_cod_depositor_comments
;Adding full bibliography for 1557298--1557301.cif.

 Adding full bibliography for 1557298--1557301.cif.
;
_cod_database_code 1557300
_shelx_shelxl_version_number 2018/3
_shelx_space_group_comment
;
The symmetry employed for this shelxl refinement is uniquely defined
by the following loop, which should always be used as a source of
symmetry information in preference to the above space-group names.
They are only intended as comments.
;
_shelx_estimated_absorpt_t_min 0.759
_shelx_estimated_absorpt_t_max 0.793

loop_
_space_group_symop_operation_xyz
'x, y, z'
'-x+1/2, -y, z+1/2'
'x+1/2, -y+1/2, -z'
'-x, y+1/2, -z+1/2'

loop_
_atom_site_label
_atom_site_type_symbol
_atom_site_fract_x
_atom_site_fract_y
_atom_site_fract_z
_atom_site_U_iso_or_equiv
_atom_site_adp_type
_atom_site_occupancy
_atom_site_site_symmetry_order
_atom_site_calc_flag
_atom_site_refinement_flags_posn
_atom_site_refinement_flags_adp
O1 O 0.8466(3) 1.57013(16) 0.50880(11) 0.0256(5) Uani 1 1 d . .
O2 O 1.1825(3) 1.43835(18) 0.45713(13) 0.0268(4) Uani 1 1 d . .
H2A H 1.272455 1.412404 0.514656 0.040 Uiso 1 1 d R U
H7 H 1.016(5) 1.674(3) 0.396(2) 0.023(6) Uiso 1 1 d . .
H6 H 0.775(5) 1.759(3) 0.445(2) 0.028(7) Uiso 1 1 d . .
O3 O 0.8798(3) 1.21386(15) 0.38045(12) 0.0238(5) Uani 1 1 d . .
H3A H 0.997475 1.212924 0.351451 0.036 Uiso 1 1 d R U
O4 O 0.6384(3) 1.38006(19) 0.22535(11) 0.0284(5) Uani 1 1 d . .
H4A H 0.676094 1.402300 0.164593 0.043 Uiso 1 1 calc R U
O5 O 0.7178(3) 1.69349(16) 0.23682(11) 0.0230(4) Uani 1 1 d . .
H5 H 0.595517 1.756665 0.242300 0.034 Uiso 1 1 d R U
C1 C 0.9432(4) 1.4295(2) 0.48629(16) 0.0209(5) Uani 1 1 d . .
H1 H 0.930874 1.369560 0.550376 0.025 Uiso 1 1 calc R U
C2 C 0.7983(4) 1.3578(2) 0.39844(15) 0.0185(5) Uani 1 1 d . .
H2 H 0.633869 1.350421 0.424174 0.022 Uiso 1 1 calc R U
C3 C 0.7924(3) 1.4513(2) 0.29849(16) 0.0172(5) Uani 1 1 d . .
H3 H 0.952984 1.458669 0.268349 0.021 Uiso 1 1 calc R U
C4 C 0.7024(3) 1.6016(2) 0.32809(15) 0.0178(5) Uani 1 1 d . .
H4 H 0.535671 1.594648 0.350715 0.021 Uiso 1 1 calc R U
C5 C 0.8503(4) 1.6656(2) 0.41775(17) 0.0224(5) Uani 1 1 d . .

loop_
_atom_site_aniso_label
_atom_site_aniso_U_11
_atom_site_aniso_U_22
_atom_site_aniso_U_33
_atom_site_aniso_U_23
_atom_site_aniso_U_13
_atom_site_aniso_U_12
O1 0.0358(9) 0.0259(9) 0.0149(8) -0.0006(6) -0.0001(6) 0.0070(7)
O2 0.0217(8) 0.0342(9) 0.0245(8) 0.0090(6) -0.0015(5) 0.0033(7)
O3 0.0273(8) 0.0174(8) 0.0266(9) 0.0038(6) 0.0111(7) 0.0019(6)
O4 0.0392(9) 0.0320(9) 0.0141(8) 0.0025(6) -0.0020(6) -0.0196(7)
O5 0.0251(8) 0.0228(8) 0.0211(8) 0.0090(6) 0.0044(6) 0.0077(6)
C1 0.0245(11) 0.0227(10) 0.0156(9) 0.0057(8) 0.0002(8) 0.0055(9)
C2 0.0198(10) 0.0182(10) 0.0174(10) 0.0023(8) 0.0060(8) 0.0007(8)
C3 0.0179(9) 0.0191(10) 0.0145(9) 0.0028(8) 0.0012(7) -0.0030(8)
C4 0.0159(9) 0.0232(10) 0.0142(9) 0.0048(8) 0.0022(8) 0.0028(8)
C5 0.0268(12) 0.0202(10) 0.0203(10) 0.0005(9) -0.0009(9) 0.0026(9)

loop_
_atom_type_symbol
_atom_type_description
_atom_type_scat_dispersion_real
_atom_type_scat_dispersion_imag
_atom_type_scat_source
C C 0.0181 0.0091 'International Tables Vol C Tables 4.2.6.8 and 6.1.1.4'
H H 0.0000 0.0000 'International Tables Vol C Tables 4.2.6.8 and 6.1.1.4'
O O 0.0492 0.0322 'International Tables Vol C Tables 4.2.6.8 and 6.1.1.4'

loop_
_geom_angle_atom_site_label_1
_geom_angle_atom_site_label_2
_geom_angle_atom_site_label_3
_geom_angle
C1 O1 C5 112.68(14)
C1 O2 H2A 107.9
C2 O3 H3A 111.7
C3 O4 H4A 109.5
C4 O5 H5 105.8
O2 C1 O1 111.40(19)
O2 C1 C2 110.35(17)
O1 C1 C2 109.43(17)
O2 C1 H1 108.5
O1 C1 H1 108.5
C2 C1 H1 108.5
O3 C2 C1 110.33(17)
O3 C2 C3 113.61(16)
C1 C2 C3 111.58(17)
O3 C2 H2 107.0
C1 C2 H2 107.0
C3 C2 H2 107.0
O4 C3 C4 112.08(18)
O4 C3 C2 106.78(16)
C4 C3 C2 108.47(16)
O4 C3 H3 109.8
C4 C3 H3 109.8
C2 C3 H3 109.8
O5 C4 C3 108.64(15)
O5 C4 C5 109.68(17)
C3 C4 C5 110.66(17)
O5 C4 H4 109.3
C3 C4 H4 109.3
C5 C4 H4 109.3
O1 C5 C4 110.37(17)
O1 C5 H7 106.8(15)
C4 C5 H7 109.7(15)
O1 C5 H6 103.7(17)
C4 C5 H6 110.6(16)
H7 C5 H6 115(2)

loop_
_geom_bond_atom_site_label_1
_geom_bond_atom_site_label_2
_geom_bond_distance
O1 C1 1.429(3)
O1 C5 1.444(2)
O2 C1 1.394(3)
O2 H2A 0.9149
O3 C2 1.417(3)
O3 H3A 0.7549
O4 C3 1.423(3)
O4 H4A 0.8200
O5 C4 1.429(2)
O5 H5 0.9011
C1 C2 1.523(3)
C1 H1 0.9800
C2 C3 1.525(3)
C2 H2 0.9800
C3 C4 1.516(3)
C3 H3 0.9800
C4 C5 1.520(3)
C4 H4 0.9800
C5 H7 0.97(3)
C5 H6 1.02(3)

loop_
_geom_torsion_atom_site_label_1
_geom_torsion_atom_site_label_2
_geom_torsion_atom_site_label_3
_geom_torsion_atom_site_label_4
_geom_torsion
C5 O1 C1 O2 62.3(2)
C5 O1 C1 C2 -60.0(2)
O2 C1 C2 O3 61.5(2)
O1 C1 C2 O3 -175.57(14)
O2 C1 C2 C3 -65.8(2)
O1 C1 C2 C3 57.1(2)
O3 C2 C3 O4 58.9(2)
C1 C2 C3 O4 -175.56(16)
O3 C2 C3 C4 179.92(16)
C1 C2 C3 C4 -54.6(2)
O4 C3 C4 O5 -67.7(2)
C2 C3 C4 O5 174.63(14)
O4 C3 C4 C5 171.81(16)
C2 C3 C4 C5 54.2(2)
C1 O1 C5 C4 60.6(2)
O5 C4 C5 O1 -177.04(14)
C3 C4 C5 O1 -57.2(2)
